data_7108206
loop_
_publ_author_name
'Na Zhao'
'Zhiyong Yang'
'Jacky W. Y. Lam'
'Herman H. Y. Sung'
'Ni Xie'
'Sijie Chen'
'Huimin Su'
'Meng Gao'
'Ian D. Williams'
'Kam Sing Wong'
'Ben Zhong Tang'

_publ_section_title
;
 Benzothiazolium-functionalized tetraphenylethene: an AIE luminogen with
 tunable solid-state emission
;
_journal_name_full Chem.Commun.
_journal_page_first 8637
_journal_paper_doi 10.1039/c2cc33780k
_journal_volume 48
_journal_year 2012
_chemical_formula_moiety 'C37 H30 N S, C4 H8 O2, F6 P'
_chemical_formula_sum 'C41 H38 F6 N O2 P S'
_chemical_formula_weight 753.75
_chemical_name_systematic
;
?
;
_space_group_IT_number 2
_space_group_name_Hall '-P 1'
_symmetry_cell_setting triclinic
_symmetry_space_group_name_Hall '-P 1'
_symmetry_space_group_name_H-M 'P -1'
_atom_sites_solution_hydrogens geom
_atom_sites_solution_primary direct
_atom_sites_solution_secondary difmap
_audit_creation_date 2012-01-18
_audit_creation_method
;
Olex2 1.1-beta
(compiled Nov 1 2011 20:42:30, GUI svn.r3906)
;
_cell_angle_alpha 72.469(5)
_cell_angle_beta 84.653(4)
_cell_angle_gamma 82.064(4)
_cell_formula_units_Z 4
_cell_length_a 9.6552(4)
_cell_length_b 17.4019(11)
_cell_length_c 23.8103(11)
_cell_measurement_reflns_used 5699
_cell_measurement_temperature 172.9(3)
_cell_measurement_theta_max 71.4630
_cell_measurement_theta_min 3.8965
_cell_volume 3772.6(4)
_computing_cell_refinement
;
CrysAlisPro, Agilent Technologies,
Version 1.171.35.19 (release 27-10-2011 CrysAlis171 .NET)
(compiled Oct 27 2011,15:02:11)
;
_computing_data_collection
;
CrysAlisPro, Agilent Technologies,
Version 1.171.35.19 (release 27-10-2011 CrysAlis171 .NET)
(compiled Oct 27 2011,15:02:11)
;
_computing_data_reduction
;
CrysAlisPro, Agilent Technologies,
Version 1.171.35.19 (release 27-10-2011 CrysAlis171 .NET)
(compiled Oct 27 2011,15:02:11)
;
_computing_molecular_graphics
;
O. V. Dolomanov, L. J. Bourhis, R. J. Gildea, J. A. K. Howard and H. Puschmann,
OLEX2: a complete structure solution, refinement and analysis program.
J. Appl. Cryst. (2009). 42, 339-341.
;
_computing_publication_material
;
O. V. Dolomanov, L. J. Bourhis, R. J. Gildea, J. A. K. Howard and H. Puschmann,
OLEX2: a complete structure solution, refinement and analysis program.
J. Appl. Cryst. (2009). 42, 339-341.
;
_computing_structure_refinement
;
XL, G.M. Sheldrick, Acta Cryst.
(2008). A64, 112-122
;
_computing_structure_solution
;
XS, G.M. Sheldrick, Acta Cryst.
(2008). A64, 112-122
;
_diffrn_ambient_temperature 172.9(3)
_diffrn_detector_area_resol_mean 15.9578
_diffrn_measured_fraction_theta_full 0.977
_diffrn_measured_fraction_theta_max 0.976
_diffrn_measurement_details
;
1 omega 45.00 77.00 1.0000 6.0000
omega____ theta____ kappa____ phi______ frames
- 109.9945 -45.0000 -120.0000 32

2 omega 35.00 76.00 1.0000 3.0000
omega____ theta____ kappa____ phi______ frames
- 0.0000 -178.0000 120.0000 41

3 omega -111.00 -18.00 1.0000 3.0000
omega____ theta____ kappa____ phi______ frames
- -54.9973 125.0000 120.0000 93

4 omega -85.00 -25.00 1.0000 3.0000
omega____ theta____ kappa____ phi______ frames
- -54.9973 -77.0000 30.0000 60

5 omega 36.00 124.00 1.0000 3.0000
omega____ theta____ kappa____ phi______ frames
- 54.9973 57.0000 -120.0000 88

6 omega 27.00 123.00 1.0000 3.0000
omega____ theta____ kappa____ phi______ frames
- 54.9973 77.0000 -30.0000 96

7 omega 73.00 126.00 1.0000 3.0000
omega____ theta____ kappa____ phi______ frames
- 54.9973 125.0000 -120.0000 53

8 omega 13.00 71.00 1.0000 3.0000
omega____ theta____ kappa____ phi______ frames
- 54.9973 -38.0000 -150.0000 58

9 omega 41.00 174.00 1.0000 6.0000
omega____ theta____ kappa____ phi______ frames
- 109.9945 0.0000 -60.0000 133

10 omega 41.00 126.00 1.0000 6.0000
omega____ theta____ kappa____ phi______ frames
- 109.9945 -92.0000 46.0000 85

11 omega 49.00 76.00 1.0000 6.0000
omega____ theta____ kappa____ phi______ frames
- 109.9945 -45.0000 -30.0000 27

12 omega 37.00 67.00 1.0000 6.0000
omega____ theta____ kappa____ phi______ frames
- 109.9945 -30.0000 90.0000 30

13 omega 37.00 69.00 1.0000 6.0000
omega____ theta____ kappa____ phi______ frames
- 109.9945 -30.0000 0.0000 32

14 omega 46.00 77.00 1.0000 6.0000
omega____ theta____ kappa____ phi______ frames
- 109.9945 -45.0000 60.0000 31

15 omega 37.00 67.00 1.0000 6.0000
omega____ theta____ kappa____ phi______ frames
- 109.9945 -30.0000 -180.0000 30

16 omega 88.00 162.00 1.0000 6.0000
omega____ theta____ kappa____ phi______ frames
- 109.9945 61.0000 -30.0000 74

17 omega 42.00 68.00 1.0000 6.0000
omega____ theta____ kappa____ phi______ frames
- 109.9945 -30.0000 -60.0000 26

18 omega 44.00 70.00 1.0000 6.0000
omega____ theta____ kappa____ phi______ frames
- 109.9945 -45.0000 -150.0000 26

19 omega 43.00 149.00 1.0000 6.0000
omega____ theta____ kappa____ phi______ frames
- 109.9945 -93.0000 172.0000 106

20 omega 85.00 146.00 1.0000 6.0000
omega____ theta____ kappa____ phi______ frames
- 109.9945 -92.0000 -121.0000 61

21 omega 40.00 77.00 1.0000 6.0000
omega____ theta____ kappa____ phi______ frames
- 109.9945 -45.0000 150.0000 37

22 omega 50.00 77.00 1.0000 6.0000
omega____ theta____ kappa____ phi______ frames
- 109.9945 -45.0000 30.0000 27

23 omega 48.00 73.00 1.0000 6.0000
omega____ theta____ kappa____ phi______ frames
- 109.9945 -92.0000 -121.0000 25
;
_diffrn_measurement_device_type 'Xcalibur, Sapphire3, Gemini ultra'
_diffrn_measurement_method '\w scans'
_diffrn_orient_matrix_UB_11 -0.0461550000
_diffrn_orient_matrix_UB_12 -0.0683740000
_diffrn_orient_matrix_UB_13 -0.0201186000
_diffrn_orient_matrix_UB_21 -0.0647051000
_diffrn_orient_matrix_UB_22 0.0634782000
_diffrn_orient_matrix_UB_23 -0.0541265000
_diffrn_orient_matrix_UB_31 0.1404066000
_diffrn_orient_matrix_UB_32 -0.0056661000
_diffrn_orient_matrix_UB_33 -0.0358242000
_diffrn_radiation_monochromator mirror
_diffrn_radiation_type 'Cu K\a'
_diffrn_radiation_wavelength 1.5418
_diffrn_reflns_av_R_equivalents 0.0462
_diffrn_reflns_av_unetI/netI 0.0542
_diffrn_reflns_limit_h_max 11
_diffrn_reflns_limit_h_min -8
_diffrn_reflns_limit_k_max 20
_diffrn_reflns_limit_k_min -20
_diffrn_reflns_limit_l_max 23
_diffrn_reflns_limit_l_min -28
_diffrn_reflns_number 22017
_diffrn_reflns_theta_full 66.50
_diffrn_reflns_theta_max 67.00
_diffrn_reflns_theta_min 3.90
_diffrn_source 'Enhance Ultra (Cu) X-ray Source'
_diffrn_source_current 35
_diffrn_source_voltage 50
_exptl_absorpt_coefficient_mu 1.731
_exptl_absorpt_correction_T_max 1.00000
_exptl_absorpt_correction_T_min 0.84439
_exptl_absorpt_correction_type multi-scan
_exptl_absorpt_process_details
;
CrysAlisPro, Agilent Technologies,
Version 1.171.35.19 (release 27-10-2011 CrysAlis171 .NET)
(compiled Oct 27 2011,15:02:11)
Empirical absorption correction using spherical harmonics,
implemented in SCALE3 ABSPACK scaling algorithm.
;
_exptl_crystal_colour yellow
_exptl_crystal_density_diffrn 1.327
_exptl_crystal_density_method 'not measured'
_exptl_crystal_description plate
_exptl_crystal_F_000 1568
_exptl_crystal_size_max 0.40
_exptl_crystal_size_mid 0.15
_exptl_crystal_size_min 0.04
_refine_diff_density_max 0.696
_refine_diff_density_min -0.387
_refine_diff_density_rms 0.056
_refine_ls_extinction_method none
_refine_ls_goodness_of_fit_ref 1.028
_refine_ls_hydrogen_treatment constr
_refine_ls_matrix_type full
_refine_ls_number_parameters 1025
_refine_ls_number_reflns 13132
_refine_ls_number_restraints 165
_refine_ls_restrained_S_all 1.080
_refine_ls_R_factor_all 0.0824
_refine_ls_R_factor_gt 0.0597
_refine_ls_shift/su_max 0.001
_refine_ls_shift/su_mean 0.000
_refine_ls_structure_factor_coef Fsqd
_refine_ls_weighting_details 'calc w=1/[\s^2^(Fo^2^)+(0.0989P)^2^+0.0000P] where P=(Fo^2^+2Fc^2^)/3'
_refine_ls_weighting_scheme calc
_refine_ls_wR_factor_gt 0.1583
_refine_ls_wR_factor_ref 0.1760
_reflns_number_gt 9409
_reflns_number_total 13132
_reflns_threshold_expression >2sigma(I)
_cod_data_source_file c2cc33780k.txt
_cod_data_source_block na5cult
_cod_original_cell_volume 3772.6(3)
_cod_original_sg_symbol_H-M P-1
_cod_database_code 7108206
_reflns_odcompleteness_completeness 98.53
_reflns_odcompleteness_iscentric 1
_reflns_odcompleteness_theta 66.49

loop_
_space_group_symop_id
_space_group_symop_operation_xyz
1 'x, y, z'
2 '-x, -y, -z'

loop_
_atom_site_label
_atom_site_type_symbol
_atom_site_fract_x
_atom_site_fract_y
_atom_site_fract_z
_atom_site_U_iso_or_equiv
_atom_site_adp_type
_atom_site_occupancy
_atom_site_symmetry_multiplicity
_atom_site_calc_flag
_atom_site_refinement_flags
_atom_site_disorder_assembly
_atom_site_disorder_group
S1 S 0.66267(6) 0.37863(4) 0.52857(3) 0.03347(16) Uani 1 1 d . . .
C1 C 0.5999(3) 0.40967(15) 0.58976(11) 0.0345(5) Uani 1 1 d . . .
C2 C 0.6764(3) 0.42425(17) 0.63158(12) 0.0437(6) Uani 1 1 d . . .
H2 H 0.7759 0.4175 0.6290 0.052 Uiso 1 1 calc R . .
C3 C 0.6024(4) 0.44889(19) 0.67682(13) 0.0519(8) Uani 1 1 d . . .
H3 H 0.6516 0.4589 0.7062 0.062 Uiso 1 1 calc R . .
C4 C 0.4567(4) 0.45920(19) 0.67992(13) 0.0512(7) Uani 1 1 d . . .
H4 H 0.4086 0.4760 0.7117 0.061 Uiso 1 1 calc R . .
C5 C 0.3797(3) 0.44586(17) 0.63837(12) 0.0416(6) Uani 1 1 d . . .
H5 H 0.2802 0.4537 0.6407 0.050 Uiso 1 1 calc R . .
C6 C 0.4546(3) 0.42038(14) 0.59285(10) 0.0327(5) Uani 1 1 d . . .
N7 N 0.3989(2) 0.40552(12) 0.54528(8) 0.0289(4) Uani 1 1 d . . .
C8 C 0.4945(2) 0.38222(14) 0.50802(10) 0.0283(5) Uani 1 1 d . . .
C9 C 0.2451(3) 0.41542(15) 0.53944(11) 0.0340(5) Uani 1 1 d . . .
H9A H 0.2258 0.4229 0.4979 0.041 Uiso 1 1 calc R . .
H9B H 0.2024 0.4646 0.5500 0.041 Uiso 1 1 calc R . .
C10 C 0.1791(3) 0.34223(18) 0.57896(14) 0.0485(7) Uani 1 1 d . . .
H10A H 0.2171 0.2940 0.5669 0.073 Uiso 1 1 calc R . .
H10B H 0.0774 0.3516 0.5755 0.073 Uiso 1 1 calc R . .
H10C H 0.2002 0.3339 0.6200 0.073 Uiso 1 1 calc R . .
C11 C 0.4673(3) 0.36310(15) 0.45597(10) 0.0313(5) Uani 1 1 d . . .
H11 H 0.3730 0.3624 0.4478 0.038 Uiso 1 1 calc R . .
C12 C 0.5710(3) 0.34604(15) 0.41824(10) 0.0330(5) Uani 1 1 d . . .
H12 H 0.6638 0.3451 0.4289 0.040 Uiso 1 1 calc R . .
C13 C 0.5573(3) 0.32886(15) 0.36310(10) 0.0326(5) Uani 1 1 d . . .
C14 C 0.4279(3) 0.32904(17) 0.34143(11) 0.0370(6) Uani 1 1 d . . .
H14 H 0.3440 0.3392 0.3636 0.044 Uiso 1 1 calc R . .
C15 C 0.4209(3) 0.31443(16) 0.28770(11) 0.0371(6) Uani 1 1 d . . .
H15 H 0.3321 0.3131 0.2741 0.044 Uiso 1 1 calc R . .
C16 C 0.5420(3) 0.30157(15) 0.25330(10) 0.0333(5) Uani 1 1 d . . .
C17 C 0.6704(3) 0.30171(19) 0.27509(12) 0.0451(7) Uani 1 1 d . . .
H17 H 0.7541 0.2929 0.2524 0.054 Uiso 1 1 calc R . .
C18 C 0.6787(3) 0.31443(19) 0.32926(12) 0.0441(7) Uani 1 1 d . . .
H18 H 0.7678 0.3133 0.3436 0.053 Uiso 1 1 calc R . .
C20 C 0.5340(3) 0.28850(15) 0.19438(11) 0.0344(5) Uani 1 1 d . . .
C21 C 0.4877(3) 0.21026(16) 0.19558(11) 0.0372(6) Uani 1 1 d . . .
C22 C 0.4134(3) 0.20068(18) 0.15113(13) 0.0454(7) Uani 1 1 d . . .
H22 H 0.3899 0.2462 0.1182 0.054 Uiso 1 1 calc R . .
C23 C 0.3732(4) 0.1264(2) 0.15383(15) 0.0583(8) Uani 1 1 d . . .
H23 H 0.3240 0.1215 0.1226 0.070 Uiso 1 1 calc R . .
C24 C 0.4036(4) 0.0591(2) 0.20143(16) 0.0611(9) Uani 1 1 d . . .
H24 H 0.3758 0.0081 0.2031 0.073 Uiso 1 1 calc R . .
C25 C 0.4747(4) 0.06726(19) 0.24622(15) 0.0579(8) Uani 1 1 d . . .
H25 H 0.4968 0.0213 0.2790 0.070 Uiso 1 1 calc R . .
C26 C 0.5148(3) 0.14153(18) 0.24428(13) 0.0464(7) Uani 1 1 d . . .
H26 H 0.5613 0.1461 0.2764 0.056 Uiso 1 1 calc R . .
C30 C 0.5726(3) 0.34650(16) 0.14505(11) 0.0359(5) Uani 1 1 d . . .
C31 C 0.6051(3) 0.42610(16) 0.14824(11) 0.0395(6) Uani 1 1 d . . .
C32 C 0.5037(4) 0.47866(17) 0.16763(11) 0.0459(7) Uani 1 1 d . . .
H32 H 0.4122 0.4633 0.1790 0.055 Uiso 1 1 calc R . .
C33 C 0.5327(4) 0.55260(18) 0.17084(13) 0.0552(8) Uani 1 1 d . . .
H33 H 0.4612 0.5882 0.1832 0.066 Uiso 1 1 calc R . .
C34 C 0.6655(5) 0.5742(2) 0.15601(15) 0.0698(11) Uani 1 1 d . . .
H34 H 0.6869 0.6242 0.1596 0.084 Uiso 1 1 calc R . .
C35 C 0.7692(5) 0.5236(2) 0.13580(17) 0.0712(11) Uani 1 1 d . . .
H35 H 0.8608 0.5391 0.1252 0.085 Uiso 1 1 calc R . .
C36 C 0.7384(4) 0.4496(2) 0.13110(14) 0.0552(8) Uani 1 1 d . . .
H36 H 0.8082 0.4156 0.1162 0.066 Uiso 1 1 calc R . .
C41 C 0.5844(3) 0.33728(15) 0.08406(11) 0.0369(6) Uani 1 1 d . . .
C42 C 0.4999(4) 0.38966(18) 0.04112(13) 0.0525(8) Uani 1 1 d . . .
H42 H 0.4400 0.4329 0.0502 0.063 Uiso 1 1 calc R . .
C43 C 0.5013(4) 0.38009(19) -0.01427(13) 0.0591(9) Uani 1 1 d . . .
H43 H 0.4403 0.4153 -0.0426 0.071 Uiso 1 1 calc R . .
C44 C 0.5914(4) 0.3193(2) -0.02833(13) 0.0563(8) Uani 1 1 d . . .
H44 H 0.5921 0.3121 -0.0664 0.068 Uiso 1 1 calc R . .
C45 C 0.6807(4) 0.2688(2) 0.01286(14) 0.0615(9) Uani 1 1 d . . .
H45 H 0.7456 0.2282 0.0028 0.074 Uiso 1 1 calc R . .
C46 C 0.6751(4) 0.2776(2) 0.06902(13) 0.0520(7) Uani 1 1 d . . .
H46 H 0.7350 0.2419 0.0976 0.062 Uiso 1 1 calc R . .
S2 S 0.16141(7) 0.86941(4) 0.53353(3) 0.03823(17) Uani 1 1 d . . .
C51 C 0.0980(3) 0.90514(17) 0.59276(11) 0.0407(6) Uani 1 1 d . . .
C52 C 0.1747(4) 0.91819(19) 0.63496(13) 0.0526(8) Uani 1 1 d . . .
H52 H 0.2738 0.9065 0.6345 0.063 Uiso 1 1 calc R . .
C53 C 0.1005(4) 0.9489(2) 0.67760(13) 0.0602(9) Uani 1 1 d . . .
H53 H 0.1498 0.9583 0.7072 0.072 Uiso 1 1 calc R . .
C54 C -0.0440(5) 0.9662(2) 0.67821(13) 0.0614(10) Uani 1 1 d . . .
H54 H -0.0919 0.9868 0.7083 0.074 Uiso 1 1 calc R . .
C55 C -0.1197(4) 0.95398(18) 0.63577(13) 0.0500(7) Uani 1 1 d . . .
H55 H -0.2186 0.9665 0.6359 0.060 Uiso 1 1 calc R . .
C56 C -0.0465(3) 0.92279(15) 0.59276(11) 0.0379(6) Uani 1 1 d . . .
N57 N -0.1016(2) 0.90832(12) 0.54480(9) 0.0335(5) Uani 1 1 d . . .
C58 C -0.0051(3) 0.87904(15) 0.51019(11) 0.0315(5) Uani 1 1 d . . .
C59 C -0.2534(3) 0.92355(17) 0.53628(13) 0.0409(6) Uani 1 1 d . . .
H59A H -0.2695 0.9310 0.4944 0.049 Uiso 1 1 calc R . .
H59B H -0.2921 0.9742 0.5457 0.049 Uiso 1 1 calc R . .
C60 C -0.3289(4) 0.8542(2) 0.57497(17) 0.0595(9) Uani 1 1 d . . .
H60A H -0.2913 0.8041 0.5655 0.089 Uiso 1 1 calc R . .
H60B H -0.4291 0.8659 0.5681 0.089 Uiso 1 1 calc R . .
H60C H -0.3152 0.8477 0.6165 0.089 Uiso 1 1 calc R . .
C61 C -0.0331(3) 0.86119(15) 0.45781(11) 0.0330(5) Uani 1 1 d . . .
H61 H -0.1274 0.8676 0.4472 0.040 Uiso 1 1 calc R . .
C62 C 0.0693(3) 0.83559(15) 0.42291(10) 0.0325(5) Uani 1 1 d . . .
H62 H 0.1620 0.8259 0.4358 0.039 Uiso 1 1 calc R . .
C63 C 0.0497(3) 0.82160(15) 0.36711(10) 0.0312(5) Uani 1 1 d . . .
C64 C -0.0785(3) 0.84377(16) 0.34031(11) 0.0332(5) Uani 1 1 d . . .
H64 H -0.1565 0.8672 0.3594 0.040 Uiso 1 1 calc R . .
C65 C -0.0929(3) 0.83205(15) 0.28660(11) 0.0337(5) Uani 1 1 d . . .
H65 H -0.1805 0.8484 0.2688 0.040 Uiso 1 1 calc R . .
C66 C 0.0190(3) 0.79652(15) 0.25787(10) 0.0320(5) Uani 1 1 d . . .
C67 C 0.1445(3) 0.77172(16) 0.28546(11) 0.0380(6) Uani 1 1 d . . .
H67 H 0.2202 0.7448 0.2676 0.046 Uiso 1 1 calc R . .
C68 C 0.1614(3) 0.78542(16) 0.33855(11) 0.0369(6) Uani 1 1 d . . .
H68 H 0.2497 0.7701 0.3558 0.044 Uiso 1 1 calc R . .
C70 C 0.0021(3) 0.78403(15) 0.19969(11) 0.0343(5) Uani 1 1 d . . .
C71 C 0.0381(3) 0.69882(16) 0.19788(11) 0.0375(6) Uani 1 1 d . . .
C72 C -0.0057(4) 0.63497(18) 0.24429(13) 0.0505(7) Uani 1 1 d . . .
H72 H -0.0584 0.6464 0.2771 0.061 Uiso 1 1 calc R . .
C73 C 0.0257(4) 0.55548(19) 0.24366(15) 0.0608(9) Uani 1 1 d . . .
H73 H -0.0077 0.5131 0.2753 0.073 Uiso 1 1 calc R . .
C74 C 0.1053(4) 0.53756(19) 0.19737(16) 0.0582(8) Uani 1 1 d . . .
H74 H 0.1280 0.4828 0.1970 0.070 Uiso 1 1 calc R . .
C75 C 0.1522(4) 0.6001(2) 0.15127(16) 0.0596(8) Uani 1 1 d . . .
H75 H 0.2078 0.5881 0.1192 0.072 Uiso 1 1 calc R . .
C76 C 0.1189(4) 0.67969(18) 0.15146(14) 0.0507(7) Uani 1 1 d . . .
H76 H 0.1516 0.7219 0.1195 0.061 Uiso 1 1 calc R . .
C80 C -0.0462(3) 0.84625(16) 0.15347(11) 0.0367(6) Uani 1 1 d . . .
C81 C -0.0809(3) 0.83580(17) 0.09702(12) 0.0434(6) Uani 1 1 d . . .
C82 C -0.1726(5) 0.7820(2) 0.09589(16) 0.0678(10) Uani 1 1 d . . .
H82 H -0.2144 0.7510 0.1318 0.081 Uiso 1 1 calc R . .
C83 C -0.2039(7) 0.7730(3) 0.0426(2) 0.112(2) Uani 1 1 d . . .
H83 H -0.2676 0.7364 0.0419 0.135 Uiso 1 1 calc R . .
C84 C -0.1404(7) 0.8187(3) -0.01036(19) 0.110(2) Uani 1 1 d . . .
H84 H -0.1605 0.8122 -0.0468 0.132 Uiso 1 1 calc R . .
C85 C -0.0489(6) 0.8733(2) -0.00971(15) 0.0781(13) Uani 1 1 d . . .
H85 H -0.0048 0.9034 -0.0453 0.094 Uiso 1 1 calc R . .
C86 C -0.0231(4) 0.88291(19) 0.04367(13) 0.0533(8) Uani 1 1 d . . .
H86 H 0.0352 0.9224 0.0443 0.064 Uiso 1 1 calc R . .
C91 C -0.0664(3) 0.93180(16) 0.15564(11) 0.0364(6) Uani 1 1 d . . .
C92 C -0.1954(3) 0.97877(18) 0.14227(13) 0.0454(6) Uani 1 1 d . . .
H92 H -0.2681 0.9563 0.1305 0.055 Uiso 1 1 calc R . .
C93 C -0.2188(3) 1.05754(18) 0.14591(14) 0.0504(7) Uani 1 1 d . . .
H93 H -0.3079 1.0881 0.1380 0.061 Uiso 1 1 calc R . .
C94 C -0.1112(4) 1.09155(18) 0.16112(13) 0.0502(7) Uani 1 1 d . . .
H94 H -0.1267 1.1456 0.1636 0.060 Uiso 1 1 calc R . .
C95 C 0.0185(3) 1.04690(17) 0.17270(11) 0.0427(6) Uani 1 1 d . . .
H95 H 0.0927 1.0705 0.1823 0.051 Uiso 1 1 calc R . .
C96 C 0.0394(3) 0.96759(16) 0.17020(11) 0.0379(6) Uani 1 1 d . . .
H96 H 0.1283 0.9370 0.1787 0.045 Uiso 1 1 calc R . .
O1S O 0.4524(5) 0.7431(2) 0.17082(19) 0.1213(14) Uani 1 1 d . . .
O2S O 0.4420(4) 0.8750(2) 0.14598(16) 0.0999(11) Uani 1 1 d . . .
C1S C 0.4724(4) 0.8026(3) 0.1819(2) 0.0731(11) Uani 1 1 d . . .
C2S C 0.5292(6) 0.8046(4) 0.2370(2) 0.1112(19) Uani 1 1 d . . .
H2SA H 0.4597 0.8347 0.2575 0.167 Uiso 1 1 calc R . .
H2SB H 0.6149 0.8313 0.2275 0.167 Uiso 1 1 calc R . .
H2SC H 0.5505 0.7490 0.2625 0.167 Uiso 1 1 calc R . .
C3S C 0.3866(7) 0.8803(4) 0.0894(3) 0.1133(19) Uani 1 1 d . . .
H3SA H 0.4565 0.8529 0.0665 0.136 Uiso 1 1 calc R . .
H3SB H 0.3006 0.8529 0.0964 0.136 Uiso 1 1 calc R . .
C4S C 0.3557(8) 0.9638(5) 0.0571(3) 0.148(3) Uani 1 1 d . . .
H4SA H 0.3135 0.9678 0.0203 0.222 Uiso 1 1 calc R . .
H4SB H 0.4423 0.9896 0.0480 0.222 Uiso 1 1 calc R . .
H4SC H 0.2900 0.9912 0.0808 0.222 Uiso 1 1 calc R . .
O11S O 0.0163(10) 0.2548(6) 0.1451(4) 0.128(3) Uiso 0.50 1 d PD A 1
O12S O 0.1235(7) 0.3632(4) 0.1381(3) 0.0915(18) Uiso 0.50 1 d PD A 1
C11S C 0.0678(9) 0.3036(5) 0.1596(4) 0.0671(19) Uiso 0.50 1 d PD A 1
C12S C 0.0685(14) 0.2867(8) 0.2268(5) 0.109(4) Uiso 0.50 1 d PD A 1
H12A H 0.0113 0.3311 0.2385 0.164 Uiso 0.50 1 calc PR A 1
H12B H 0.1648 0.2827 0.2381 0.164 Uiso 0.50 1 calc PR A 1
H12C H 0.0298 0.2356 0.2466 0.164 Uiso 0.50 1 calc PR A 1
C13S C 0.118(2) 0.3884(10) 0.0696(6) 0.125(7) Uiso 0.50 1 d PD A 1
H13A H 0.1869 0.3528 0.0527 0.150 Uiso 0.50 1 calc PR A 1
H13B H 0.0231 0.3846 0.0584 0.150 Uiso 0.50 1 calc PR A 1
C14S C 0.1515(15) 0.4754(8) 0.0477(6) 0.124(4) Uiso 0.50 1 d PD A 1
H14A H 0.1580 0.4931 0.0045 0.186 Uiso 0.50 1 calc PR A 1
H14B H 0.2412 0.4789 0.0625 0.186 Uiso 0.50 1 calc PR A 1
H14C H 0.0774 0.5106 0.0620 0.186 Uiso 0.50 1 calc PR A 1
O21S O 0.1347(9) 0.4373(5) 0.0943(4) 0.115(2) Uiso 0.50 1 d PD B 2
O22S O 0.0643(6) 0.3151(4) 0.1236(3) 0.0725(14) Uiso 0.50 1 d PD B 2
C21S C 0.0929(13) 0.3782(7) 0.0834(5) 0.075(3) Uiso 0.50 1 d PD B 2
C22S C 0.0411(14) 0.3759(8) 0.0256(5) 0.123(4) Uiso 0.50 1 d PD B 2
H22A H -0.0211 0.4256 0.0090 0.184 Uiso 0.50 1 calc PR B 2
H22B H -0.0102 0.3288 0.0328 0.184 Uiso 0.50 1 calc PR B 2
H22C H 0.1213 0.3719 -0.0022 0.184 Uiso 0.50 1 calc PR B 2
C23S C 0.0958(10) 0.3164(5) 0.1855(5) 0.076(2) Uiso 0.50 1 d PD B 2
H23A H 0.1935 0.3282 0.1848 0.091 Uiso 0.50 1 calc PR B 2
H23B H 0.0331 0.3607 0.1960 0.091 Uiso 0.50 1 calc PR B 2
C24S C 0.0767(9) 0.2385(5) 0.2315(4) 0.073(2) Uiso 0.50 1 d PD B 2
H24A H 0.1605 0.1998 0.2311 0.109 Uiso 0.50 1 calc PR B 2
H24B H -0.0049 0.2165 0.2233 0.109 Uiso 0.50 1 calc PR B 2
H24C H 0.0619 0.2478 0.2703 0.109 Uiso 0.50 1 calc PR B 2
P1 P 0.98092(7) 0.62618(4) 0.58756(4) 0.04260(19) Uani 1 1 d D . .
P2 P 0.5101(7) 0.8690(4) 0.4000(2) 0.0387(10) Uani 0.50 1 d PD C 1
F1 F 0.85655(17) 0.68264(11) 0.55060(8) 0.0533(4) Uani 1 1 d D D 1
F2 F 1.1061(2) 0.56947(14) 0.62398(11) 0.0826(8) Uani 1 1 d D D 1
F3 F 1.0193(5) 0.5808(4) 0.5353(3) 0.0498(13) Uani 0.50 1 d PD D 1
F3B F 0.9860(16) 0.5527(7) 0.5666(7) 0.101(5) Uiso 0.25 1 d PD D 2
F3A F 1.0308(14) 0.6053(7) 0.5260(5) 0.051(4) Uiso 0.25 1 d PD D 3
F4 F 0.8690(5) 0.5638(4) 0.6155(4) 0.063(2) Uani 0.50 1 d PD D 1
F4B F 0.8765(11) 0.5909(8) 0.6448(4) 0.079(3) Uiso 0.25 1 d PD D 2
F4A F 0.8931(15) 0.5499(8) 0.6044(8) 0.064(5) Uiso 0.25 1 d PD D 3
F5 F 0.9436(5) 0.6695(4) 0.6363(2) 0.0564(12) Uani 0.50 1 d PD D 1
F5B F 0.9789(11) 0.7030(6) 0.6177(5) 0.062(3) Uiso 0.25 1 d PD D 2
F5A F 0.9223(13) 0.6411(7) 0.6488(5) 0.057(3) Uiso 0.25 1 d PD D 3
F6 F 1.0922(4) 0.6880(3) 0.5541(2) 0.0355(8) Uani 0.50 1 d PD D 1
F6B F 1.0868(12) 0.6694(7) 0.5391(5) 0.070(4) Uiso 0.25 1 d PD D 2
F6A F 1.0712(11) 0.6998(6) 0.5701(5) 0.051(3) Uiso 0.25 1 d PD D 3
P3 P 0.5113(7) 0.8746(4) 0.4142(2) 0.0433(11) Uani 0.50 1 d PD C 2
F11 F 0.64272(19) 0.83055(13) 0.44439(9) 0.0643(5) Uani 1 1 d D . .
F12 F 0.3763(6) 0.9017(4) 0.3602(3) 0.0540(12) Uani 0.50 1 d PD C 1
F12A F 0.3801(7) 0.9252(4) 0.3801(3) 0.0760(18) Uani 0.50 1 d PD C 2
F13 F 0.5053(7) 0.9568(3) 0.4083(4) 0.106(2) Uani 0.50 1 d PD C 1
F13A F 0.4202(7) 0.8046(3) 0.4428(4) 0.092(3) Uani 0.50 1 d PD C 2
F14 F 0.6045(4) 0.8967(4) 0.3426(2) 0.0697(15) Uani 0.50 1 d PD C 1
F14A F 0.4646(5) 0.9131(4) 0.4658(3) 0.0939(18) Uani 0.50 1 d PD C 2
F15 F 0.5101(6) 0.7836(2) 0.3908(3) 0.0693(14) Uani 0.50 1 d PD C 1
F15A F 0.6059(6) 0.9449(4) 0.3857(4) 0.112(2) Uani 0.50 1 d PD C 2
F16 F 0.4123(7) 0.8425(7) 0.4578(3) 0.120(4) Uani 0.50 1 d PD C 1
F16A F 0.5684(7) 0.8371(7) 0.3619(3) 0.115(3) Uani 0.50 1 d PD C 2

loop_
_atom_site_aniso_label
_atom_site_aniso_U_11
_atom_site_aniso_U_22
_atom_site_aniso_U_33
_atom_site_aniso_U_23
_atom_site_aniso_U_13
_atom_site_aniso_U_12
S1 0.0309(3) 0.0412(3) 0.0306(3) -0.0137(3) -0.0028(2) -0.0040(2)
C1 0.0435(14) 0.0311(12) 0.0287(12) -0.0088(10) -0.0058(10) -0.0014(10)
C2 0.0530(16) 0.0425(15) 0.0369(15) -0.0105(12) -0.0144(12) -0.0041(12)
C3 0.076(2) 0.0501(17) 0.0338(15) -0.0173(13) -0.0164(14) -0.0030(15)
C4 0.076(2) 0.0509(17) 0.0296(14) -0.0190(13) -0.0018(14) -0.0013(15)
C5 0.0519(16) 0.0409(14) 0.0311(13) -0.0131(11) 0.0015(12) 0.0012(12)
C6 0.0454(14) 0.0288(12) 0.0228(11) -0.0063(9) -0.0029(10) -0.0021(10)
N7 0.0332(10) 0.0301(10) 0.0221(9) -0.0064(8) -0.0011(8) -0.0022(8)
C8 0.0333(12) 0.0265(11) 0.0233(11) -0.0053(9) -0.0003(9) -0.0025(9)
C9 0.0306(12) 0.0375(13) 0.0334(13) -0.0126(11) 0.0006(10) 0.0009(10)
C10 0.0413(15) 0.0491(17) 0.0519(17) -0.0115(14) 0.0098(13) -0.0095(12)
C11 0.0354(12) 0.0362(13) 0.0229(11) -0.0093(10) -0.0013(9) -0.0053(10)
C12 0.0327(12) 0.0406(14) 0.0262(12) -0.0109(10) -0.0024(10) -0.0033(10)
C13 0.0380(13) 0.0351(13) 0.0241(12) -0.0092(10) -0.0014(10) -0.0012(10)
C14 0.0338(13) 0.0509(15) 0.0281(12) -0.0143(11) 0.0025(10) -0.0082(11)
C15 0.0370(13) 0.0490(15) 0.0265(12) -0.0113(11) -0.0032(10) -0.0076(11)
C16 0.0419(13) 0.0338(13) 0.0226(11) -0.0068(10) -0.0031(10) -0.0012(10)
C17 0.0395(14) 0.0684(19) 0.0279(13) -0.0206(13) -0.0012(11) 0.0065(13)
C18 0.0323(13) 0.0673(19) 0.0362(14) -0.0236(14) -0.0076(11) 0.0056(12)
C20 0.0398(13) 0.0362(13) 0.0255(12) -0.0089(10) -0.0050(10) 0.0040(10)
C21 0.0449(14) 0.0359(13) 0.0288(13) -0.0089(11) -0.0006(11) -0.0008(10)
C22 0.0468(15) 0.0492(16) 0.0378(15) -0.0055(12) -0.0097(12) -0.0088(12)
C23 0.065(2) 0.061(2) 0.0552(19) -0.0162(16) -0.0107(16) -0.0222(16)
C24 0.069(2) 0.0488(18) 0.068(2) -0.0157(16) -0.0015(18) -0.0197(15)
C25 0.080(2) 0.0369(16) 0.0500(18) -0.0012(14) -0.0063(16) -0.0092(15)
C26 0.0616(18) 0.0414(15) 0.0341(14) -0.0069(12) -0.0103(13) -0.0035(13)
C30 0.0434(14) 0.0366(13) 0.0270(12) -0.0097(10) -0.0051(10) 0.0004(10)
C31 0.0568(16) 0.0369(14) 0.0239(12) -0.0068(10) -0.0070(11) -0.0034(12)
C32 0.077(2) 0.0349(14) 0.0245(12) -0.0066(11) -0.0028(13) -0.0057(13)
C33 0.101(3) 0.0361(15) 0.0298(14) -0.0119(12) -0.0030(15) -0.0060(16)
C34 0.123(3) 0.0512(19) 0.0433(18) -0.0140(15) -0.018(2) -0.026(2)
C35 0.084(3) 0.075(2) 0.060(2) -0.0107(19) -0.0152(19) -0.038(2)
C36 0.0575(19) 0.0587(19) 0.0504(18) -0.0150(15) -0.0082(15) -0.0085(15)
C41 0.0520(15) 0.0333(13) 0.0236(12) -0.0064(10) -0.0002(11) -0.0047(11)
C42 0.086(2) 0.0377(15) 0.0304(14) -0.0109(12) -0.0099(14) 0.0122(14)
C43 0.100(3) 0.0449(17) 0.0295(15) -0.0086(13) -0.0166(16) 0.0041(17)
C44 0.087(2) 0.0581(19) 0.0270(14) -0.0164(13) 0.0038(14) -0.0151(17)
C45 0.072(2) 0.067(2) 0.0477(18) -0.0306(17) 0.0030(16) 0.0092(17)
C46 0.0599(18) 0.0567(18) 0.0380(16) -0.0176(14) -0.0052(13) 0.0083(14)
S2 0.0370(3) 0.0504(4) 0.0322(3) -0.0191(3) -0.0029(3) -0.0054(3)
C51 0.0581(17) 0.0389(14) 0.0251(12) -0.0099(11) -0.0018(11) -0.0051(12)
C52 0.070(2) 0.0536(18) 0.0377(16) -0.0155(14) -0.0136(14) -0.0084(15)
C53 0.100(3) 0.0571(19) 0.0312(15) -0.0208(14) -0.0140(16) -0.0110(18)
C54 0.106(3) 0.0516(19) 0.0296(15) -0.0203(14) 0.0031(16) -0.0046(18)
C55 0.071(2) 0.0424(16) 0.0347(15) -0.0153(12) 0.0088(14) -0.0010(14)
C56 0.0538(16) 0.0343(13) 0.0255(12) -0.0101(10) 0.0008(11) -0.0044(11)
N57 0.0404(11) 0.0330(11) 0.0258(10) -0.0086(8) 0.0022(8) -0.0032(8)
C58 0.0363(12) 0.0333(12) 0.0254(12) -0.0094(10) 0.0004(10) -0.0047(10)
C59 0.0384(14) 0.0419(15) 0.0413(15) -0.0146(12) 0.0031(11) 0.0011(11)
C60 0.0503(17) 0.0548(19) 0.070(2) -0.0179(17) 0.0171(16) -0.0099(14)
C61 0.0341(12) 0.0394(13) 0.0267(12) -0.0111(10) -0.0020(10) -0.0049(10)
C62 0.0349(12) 0.0386(13) 0.0251(12) -0.0103(10) -0.0034(10) -0.0043(10)
C63 0.0370(12) 0.0325(12) 0.0250(12) -0.0089(10) -0.0024(10) -0.0049(10)
C64 0.0329(12) 0.0432(14) 0.0253(12) -0.0136(10) 0.0041(9) -0.0059(10)
C65 0.0334(12) 0.0411(14) 0.0261(12) -0.0077(10) -0.0031(10) -0.0058(10)
C66 0.0429(13) 0.0308(12) 0.0229(11) -0.0079(10) -0.0026(10) -0.0053(10)
C67 0.0442(14) 0.0404(14) 0.0295(13) -0.0147(11) -0.0028(11) 0.0053(11)
C68 0.0365(13) 0.0451(15) 0.0290(13) -0.0131(11) -0.0072(10) 0.0047(10)
C70 0.0439(14) 0.0352(13) 0.0254(12) -0.0106(10) -0.0021(10) -0.0056(10)
C71 0.0503(15) 0.0368(14) 0.0280(12) -0.0115(11) -0.0066(11) -0.0068(11)
C72 0.072(2) 0.0418(16) 0.0337(15) -0.0066(12) 0.0000(14) -0.0069(14)
C73 0.087(3) 0.0402(17) 0.0518(19) -0.0028(14) -0.0077(18) -0.0164(16)
C74 0.072(2) 0.0367(16) 0.069(2) -0.0178(15) -0.0118(18) -0.0051(14)
C75 0.071(2) 0.0513(18) 0.064(2) -0.0317(17) 0.0083(17) -0.0070(15)
C76 0.0666(19) 0.0414(15) 0.0458(17) -0.0172(13) 0.0076(14) -0.0086(13)
C80 0.0446(14) 0.0404(14) 0.0270(12) -0.0123(11) -0.0004(10) -0.0068(11)
C81 0.0602(17) 0.0406(15) 0.0299(13) -0.0100(11) -0.0104(12) -0.0032(12)
C82 0.098(3) 0.065(2) 0.0474(19) -0.0126(16) -0.0247(19) -0.0284(19)
C83 0.193(6) 0.085(3) 0.075(3) -0.016(3) -0.071(4) -0.045(3)
C84 0.204(6) 0.090(3) 0.047(2) -0.023(2) -0.059(3) -0.011(4)
C85 0.133(4) 0.069(2) 0.0285(16) -0.0110(16) -0.017(2) 0.002(2)
C86 0.082(2) 0.0465(17) 0.0285(14) -0.0079(12) -0.0055(14) -0.0034(15)
C91 0.0470(14) 0.0368(13) 0.0240(12) -0.0063(10) 0.0008(10) -0.0075(11)
C92 0.0486(15) 0.0454(15) 0.0413(15) -0.0091(13) -0.0076(12) -0.0061(12)
C93 0.0530(17) 0.0454(16) 0.0506(17) -0.0139(14) -0.0052(14) 0.0034(13)
C94 0.076(2) 0.0372(15) 0.0371(15) -0.0112(12) -0.0038(14) -0.0025(14)
C95 0.0631(18) 0.0399(14) 0.0278(13) -0.0090(11) -0.0050(12) -0.0151(12)
C96 0.0463(14) 0.0412(14) 0.0259(12) -0.0087(11) -0.0006(11) -0.0077(11)
O1S 0.168(4) 0.077(2) 0.138(3) -0.054(2) -0.029(3) -0.013(2)
O2S 0.138(3) 0.075(2) 0.098(2) -0.0380(19) -0.010(2) -0.0185(19)
C1S 0.063(2) 0.065(2) 0.101(3) -0.037(2) -0.001(2) -0.0115(18)
C2S 0.097(4) 0.165(6) 0.091(4) -0.049(4) -0.011(3) -0.050(4)
C3S 0.150(6) 0.106(4) 0.098(4) -0.050(3) -0.025(4) -0.005(4)
C4S 0.139(6) 0.175(7) 0.106(5) -0.007(5) 0.014(4) -0.029(5)
P1 0.0270(3) 0.0409(4) 0.0551(5) -0.0075(3) -0.0038(3) -0.0013(3)
P2 0.0277(10) 0.0413(13) 0.046(2) -0.0149(13) 0.0056(13) 0.0007(8)
F1 0.0361(8) 0.0638(11) 0.0630(11) -0.0258(9) -0.0161(8) 0.0094(7)
F2 0.0450(10) 0.0830(15) 0.0875(16) 0.0193(12) -0.0154(11) 0.0103(10)
F3 0.042(2) 0.037(3) 0.078(4) -0.032(3) -0.006(2) 0.006(2)
F4 0.032(2) 0.046(3) 0.097(5) -0.002(3) 0.016(2) -0.016(2)
F5 0.053(3) 0.084(4) 0.036(2) -0.023(3) 0.003(2) -0.009(3)
F6 0.0253(17) 0.038(2) 0.048(2) -0.020(2) 0.0065(16) -0.0075(14)
P3 0.0290(11) 0.0431(15) 0.053(3) -0.0111(15) 0.0048(15) 0.0029(9)
F11 0.0396(9) 0.0880(14) 0.0751(13) -0.0428(11) -0.0104(9) 0.0065(9)
F12 0.0326(19) 0.062(3) 0.064(3) -0.015(2) -0.011(2) 0.0073(18)
F12A 0.056(3) 0.076(4) 0.076(4) -0.002(3) -0.015(3) 0.020(3)
F13 0.084(4) 0.079(4) 0.183(7) -0.087(5) -0.024(4) 0.013(3)
F13A 0.055(4) 0.054(3) 0.139(8) 0.029(3) -0.039(4) -0.023(3)
F14 0.036(2) 0.084(3) 0.064(3) 0.010(3) 0.0018(18) 0.003(2)
F14A 0.052(3) 0.107(4) 0.139(6) -0.077(4) 0.001(3) 0.022(3)
F15 0.071(3) 0.042(2) 0.094(4) -0.012(2) -0.032(3) -0.0036(19)
F15A 0.063(3) 0.077(3) 0.156(6) 0.028(4) 0.008(4) -0.026(3)
F16 0.045(3) 0.221(11) 0.065(3) -0.014(6) 0.030(3) -0.002(6)
F16A 0.072(4) 0.218(9) 0.083(5) -0.102(6) -0.030(3) 0.033(5)

loop_
_atom_type_symbol
_atom_type_description
_atom_type_scat_dispersion_real
_atom_type_scat_dispersion_imag
_atom_type_scat_source
C C 0.0181 0.0091 'International Tables Vol C Tables 4.2.6.8 and 6.1.1.4'
H H 0.0000 0.0000 'International Tables Vol C Tables 4.2.6.8 and 6.1.1.4'
F F 0.0727 0.0534 'International Tables Vol C Tables 4.2.6.8 and 6.1.1.4'
N N 0.0311 0.0180 'International Tables Vol C Tables 4.2.6.8 and 6.1.1.4'
O O 0.0492 0.0322 'International Tables Vol C Tables 4.2.6.8 and 6.1.1.4'
P P 0.2955 0.4335 'International Tables Vol C Tables 4.2.6.8 and 6.1.1.4'
S S 0.3331 0.5567 'International Tables Vol C Tables 4.2.6.8 and 6.1.1.4'

loop_
_geom_angle_atom_site_label_1
_geom_angle_atom_site_label_2
_geom_angle_atom_site_label_3
_geom_angle
C8 S1 C1 91.29(12)
C2 C1 S1 128.2(2)
C6 C1 S1 110.36(19)
C6 C1 C2 121.5(3)
C3 C2 C1 117.6(3)
C2 C3 C4 120.8(3)
C5 C4 C3 122.2(3)
C4 C5 C6 117.0(3)
C1 C6 C5 121.0(2)
C1 C6 N7 112.2(2)
C5 C6 N7 126.8(2)
C6 N7 C9 120.8(2)
C8 N7 C6 114.2(2)
C8 N7 C9 125.0(2)
N7 C8 S1 111.93(18)
N7 C8 C11 126.0(2)
C11 C8 S1 122.02(18)
N7 C9 C10 111.4(2)
C12 C11 C8 122.0(2)
C11 C12 C13 127.4(2)
C14 C13 C12 122.8(2)
C14 C13 C18 118.5(2)
C18 C13 C12 118.6(2)
C15 C14 C13 120.4(2)
C14 C15 C16 121.2(2)
C15 C16 C20 121.1(2)
C17 C16 C15 118.1(2)
C17 C16 C20 120.8(2)
C18 C17 C16 121.2(3)
C17 C18 C13 120.6(3)
C21 C20 C16 115.7(2)
C30 C20 C16 118.8(2)
C30 C20 C21 125.4(2)
C22 C21 C20 123.4(2)
C22 C21 C26 116.8(3)
C26 C21 C20 119.8(2)
C23 C22 C21 121.5(3)
C24 C23 C22 120.9(3)
C25 C24 C23 118.8(3)
C24 C25 C26 121.0(3)
C25 C26 C21 121.1(3)
C20 C30 C31 121.1(2)
C20 C30 C41 124.2(2)
C31 C30 C41 114.7(2)
C32 C31 C30 121.1(3)
C32 C31 C36 118.7(3)
C36 C31 C30 120.2(3)
C33 C32 C31 121.7(3)
C34 C33 C32 119.5(3)
C33 C34 C35 120.4(3)
C34 C35 C36 119.9(4)
C31 C36 C35 119.8(3)
C42 C41 C30 119.5(2)
C46 C41 C30 122.2(2)
C46 C41 C42 118.2(3)
C43 C42 C41 121.3(3)
C44 C43 C42 119.7(3)
C43 C44 C45 120.0(3)
C44 C45 C46 119.7(3)
C41 C46 C45 121.1(3)
C58 S2 C51 91.15(13)
C52 C51 S2 127.6(3)
C56 C51 S2 110.6(2)
C56 C51 C52 121.7(3)
C53 C52 C51 117.1(3)
C52 C53 C54 121.6(3)
C55 C54 C53 121.1(3)
C54 C55 C56 117.9(3)
C51 C56 C55 120.5(3)
C51 C56 N57 112.1(2)
C55 C56 N57 127.3(3)
C56 N57 C59 121.0(2)
C58 N57 C56 113.8(2)
C58 N57 C59 125.2(2)
N57 C58 S2 112.28(18)
N57 C58 C61 124.9(2)
C61 C58 S2 122.71(19)
N57 C59 C60 111.4(2)
C62 C61 C58 122.4(2)
C61 C62 C63 125.4(2)
C64 C63 C62 122.0(2)
C68 C63 C62 119.9(2)
C68 C63 C64 118.2(2)
C65 C64 C63 120.7(2)
C64 C65 C66 121.0(2)
C65 C66 C70 120.6(2)
C67 C66 C65 118.2(2)
C67 C66 C70 121.2(2)
C68 C67 C66 121.2(2)
C67 C68 C63 120.6(2)
C71 C70 C66 114.6(2)
C80 C70 C66 121.3(2)
C80 C70 C71 124.0(2)
C72 C71 C70 120.3(3)
C76 C71 C70 122.0(2)
C76 C71 C72 117.7(3)
C73 C72 C71 121.5(3)
C74 C73 C72 120.1(3)
C73 C74 C75 119.3(3)
C76 C75 C74 120.6(3)
C75 C76 C71 120.8(3)
C70 C80 C81 123.7(2)
C70 C80 C91 121.7(2)
C81 C80 C91 114.6(2)
C82 C81 C80 121.2(3)
C82 C81 C86 119.2(3)
C86 C81 C80 119.6(3)
C81 C82 C83 120.4(4)
C82 C83 C84 119.5(4)
C85 C84 C83 120.5(4)
C86 C85 C84 118.8(4)
C85 C86 C81 121.5(4)
C92 C91 C80 119.8(2)
C96 C91 C80 122.2(2)
C96 C91 C92 118.0(3)
C93 C92 C91 121.0(3)
C92 C93 C94 119.7(3)
C95 C94 C93 120.1(3)
C94 C95 C96 119.6(3)
C95 C96 C91 121.5(3)
C1S O2S C3S 117.1(4)
O1S C1S O2S 122.2(5)
O1S C1S C2S 125.4(5)
O2S C1S C2S 112.4(4)
C4S C3S O2S 109.0(5)
C11S O12S C13S 109.7(9)
O11S C11S C12S 113.9(10)
O12S C11S O11S 139.7(11)
O12S C11S C12S 106.4(10)
C14S C13S O12S 105.7(11)
C21S O22S C23S 113.1(7)
O21S C21S O22S 122.4(10)
O21S C21S C22S 127.6(11)
O22S C21S C22S 108.9(9)
C24S C23S O22S 112.6(8)
F1 P1 F2 179.43(14)
F1 P1 F3 89.9(2)
F1 P1 F3A 84.1(5)
F1 P1 F4 86.0(2)
F1 P1 F4B 92.9(4)
F1 P1 F4A 90.9(6)
F1 P1 F5B 84.5(3)
F1 P1 F5A 95.0(5)
F1 P1 F6 91.89(16)
F2 P1 F3 89.6(2)
F2 P1 F3A 95.3(5)
F2 P1 F4 94.2(2)
F2 P1 F4B 87.6(4)
F2 P1 F4A 89.1(6)
F2 P1 F5B 95.9(4)
F2 P1 F5A 85.5(5)
F2 P1 F6 87.90(16)
F3 P1 F5B 154.6(4)
F3B P1 F1 100.0(5)
F3B P1 F2 79.6(5)
F3B P1 F3 29.8(6)
F3B P1 F3A 45.2(6)
F3B P1 F4 61.3(7)
F3B P1 F4B 93.5(7)
F3B P1 F4A 45.6(7)
F3B P1 F5 150.5(7)
F3B P1 F5B 174.5(7)
F3B P1 F5A 130.4(7)
F3B P1 F6 114.9(7)
F3B P1 F6B 95.7(8)
F3B P1 F6A 132.7(8)
F3A P1 F3 15.4(4)
F3A P1 F4B 136.5(7)
F3A P1 F5B 139.3(5)
F4 P1 F3 88.1(4)
F4 P1 F3A 101.8(5)
F4 P1 F4B 34.8(5)
F4 P1 F4A 15.8(6)
F4 P1 F5B 116.1(5)
F4 P1 F5A 73.1(5)
F4 P1 F6 175.1(4)
F4B P1 F3 122.1(6)
F4B P1 F5B 83.0(6)
F4A P1 F3 73.1(6)
F4A P1 F3A 87.5(7)
F4A P1 F4B 49.1(6)
F4A P1 F5B 131.6(7)
F4A P1 F6 160.4(6)
F5 P1 F1 89.5(2)
F5 P1 F2 91.0(2)
F5 P1 F3 179.4(3)
F5 P1 F3A 164.3(5)
F5 P1 F4 91.9(4)
F5 P1 F4B 57.9(5)
F5 P1 F4A 107.0(6)
F5 P1 F5B 25.3(3)
F5 P1 F5A 20.1(4)
F5 P1 F6 92.4(3)
F5 P1 F6A 74.5(4)
F5A P1 F3 160.1(5)
F5A P1 F3A 175.0(6)
F5A P1 F4B 38.5(5)
F5A P1 F4A 87.6(7)
F5A P1 F5B 45.3(5)
F5A P1 F6 111.4(5)
F6 P1 F3 87.6(3)
F6 P1 F3A 73.6(4)
F6 P1 F4B 149.9(6)
F6 P1 F5B 67.9(4)
F6B P1 F1 89.0(5)
F6B P1 F2 90.7(5)
F6B P1 F3 67.5(5)
F6B P1 F3A 53.3(6)
F6B P1 F4 155.0(5)
F6B P1 F4B 170.2(7)
F6B P1 F4A 140.5(7)
F6B P1 F5 112.5(5)
F6B P1 F5B 87.6(6)
F6B P1 F5A 131.7(6)
F6B P1 F6 20.3(4)
F6B P1 F6A 38.0(5)
F6A P1 F1 90.1(4)
F6A P1 F2 89.9(4)
F6A P1 F3 105.5(4)
F6A P1 F3A 91.2(5)
F6A P1 F4 165.9(5)
F6A P1 F4B 132.3(6)
F6A P1 F4A 178.2(7)
F6A P1 F5B 50.0(5)
F6A P1 F5A 93.8(6)
F6A P1 F6 18.0(3)
F12 P2 F11 176.2(5)
F13 P2 F11 92.8(4)
F13 P2 F12 88.9(4)
F14 P2 F11 95.4(4)
F14 P2 F12 88.0(4)
F14 P2 F13 89.2(5)
F14 P2 F15 91.1(4)
F14 P2 F16 178.9(7)
F15 P2 F11 89.0(4)
F15 P2 F12 89.2(4)
F15 P2 F13 178.1(5)
F15 P2 F16 89.7(6)
F16 P2 F11 85.4(4)
F16 P2 F12 91.2(5)
F16 P2 F13 90.0(6)
F11 P3 F12A 176.1(6)
F11 P3 F13A 95.2(4)
F11 P3 F14A 91.5(3)
F11 P3 F15A 83.9(4)
F11 P3 F16A 86.0(4)
F12A P3 F16A 93.2(4)
F13A P3 F12A 88.6(5)
F13A P3 F14A 90.8(5)
F13A P3 F15A 179.1(6)
F13A P3 F16A 92.0(6)
F14A P3 F12A 89.1(5)
F14A P3 F15A 89.3(5)
F14A P3 F16A 176.4(6)
F15A P3 F12A 92.3(5)
F15A P3 F16A 87.8(6)
P3 F11 P2 12.5(4)

loop_
_geom_bond_atom_site_label_1
_geom_bond_atom_site_label_2
_geom_bond_distance
S1 C1 1.732(3)
S1 C8 1.726(2)
C1 C2 1.394(4)
C1 C6 1.388(4)
C2 C3 1.380(4)
C3 C4 1.392(5)
C4 C5 1.381(4)
C5 C6 1.396(4)
C6 N7 1.403(3)
N7 C8 1.329(3)
N7 C9 1.486(3)
C8 C11 1.432(3)
C9 C10 1.518(4)
C11 C12 1.345(3)
C12 C13 1.453(3)
C13 C14 1.395(4)
C13 C18 1.397(4)
C14 C15 1.387(3)
C15 C16 1.396(4)
C16 C17 1.388(4)
C16 C20 1.498(3)
C17 C18 1.384(4)
C20 C21 1.482(4)
C20 C30 1.359(4)
C21 C22 1.394(4)
C21 C26 1.406(4)
C22 C23 1.383(4)
C23 C24 1.381(5)
C24 C25 1.372(5)
C25 C26 1.386(4)
C30 C31 1.487(4)
C30 C41 1.501(3)
C31 C32 1.389(4)
C31 C36 1.392(4)
C32 C33 1.379(4)
C33 C34 1.372(6)
C34 C35 1.390(6)
C35 C36 1.398(5)
C41 C42 1.390(4)
C41 C46 1.373(4)
C42 C43 1.377(4)
C43 C44 1.375(5)
C44 C45 1.381(5)
C45 C46 1.386(4)
S2 C51 1.736(3)
S2 C58 1.720(3)
C51 C52 1.390(4)
C51 C56 1.386(4)
C52 C53 1.384(5)
C53 C54 1.386(6)
C54 C55 1.382(5)
C55 C56 1.392(4)
C56 N57 1.405(3)
N57 C58 1.336(3)
N57 C59 1.476(3)
C58 C61 1.430(3)
C59 C60 1.511(4)
C61 C62 1.347(4)
C62 C63 1.454(3)
C63 C64 1.398(3)
C63 C68 1.398(4)
C64 C65 1.377(3)
C65 C66 1.397(4)
C66 C67 1.385(4)
C66 C70 1.492(3)
C67 C68 1.383(3)
C70 C71 1.488(4)
C70 C80 1.356(4)
C71 C72 1.392(4)
C71 C76 1.389(4)
C72 C73 1.379(4)
C73 C74 1.373(5)
C74 C75 1.385(5)
C75 C76 1.379(4)
C80 C81 1.483(4)
C80 C91 1.490(4)
C81 C82 1.381(5)
C81 C86 1.401(4)
C82 C83 1.388(5)
C83 C84 1.409(7)
C84 C85 1.387(7)
C85 C86 1.380(4)
C91 C92 1.399(4)
C91 C96 1.387(4)
C92 C93 1.386(4)
C93 C94 1.389(5)
C94 C95 1.383(4)
C95 C96 1.386(4)
O1S C1S 1.187(5)
O2S C1S 1.305(5)
O2S C3S 1.469(6)
C1S C2S 1.479(6)
C3S C4S 1.429(8)
O11S C11S 1.189(11)
O12S C11S 1.188(11)
O12S C13S 1.562(14)
C11S C12S 1.536(12)
C13S C14S 1.518(15)
O21S C21S 1.257(13)
O22S C21S 1.265(12)
O22S C23S 1.541(11)
C21S C22S 1.520(13)
C23S C24S 1.486(11)
P1 F1 1.5912(16)
P1 F2 1.5927(18)
P1 F3 1.654(4)
P1 F3B 1.500(11)
P1 F3A 1.629(10)
P1 F4 1.595(4)
P1 F4B 1.631(9)
P1 F4A 1.602(12)
P1 F5 1.555(4)
P1 F5B 1.695(8)
P1 F5A 1.595(10)
P1 F6 1.610(3)
P1 F6B 1.553(10)
P1 F6A 1.579(9)
P2 F11 1.672(6)
P2 F12 1.609(7)
P2 F13 1.593(7)
P2 F14 1.555(7)
P2 F15 1.566(7)
P2 F16 1.581(7)
P3 F11 1.511(7)
P3 F12A 1.578(8)
P3 F13A 1.551(8)
P3 F14A 1.572(7)
P3 F15A 1.576(8)
P3 F16A 1.596(6)

loop_
_geom_torsion_atom_site_label_1
_geom_torsion_atom_site_label_2
_geom_torsion_atom_site_label_3
_geom_torsion_atom_site_label_4
_geom_torsion
S1 C1 C2 C3 179.9(2)
S1 C1 C6 C5 -179.6(2)
S1 C1 C6 N7 -1.6(3)
S1 C8 C11 C12 -4.1(3)
C1 S1 C8 N7 0.09(18)
C1 S1 C8 C11 179.1(2)
C1 C2 C3 C4 -0.4(4)
C1 C6 N7 C8 1.8(3)
C1 C6 N7 C9 -178.6(2)
C2 C1 C6 C5 -0.3(4)
C2 C1 C6 N7 177.6(2)
C2 C3 C4 C5 -0.3(5)
C3 C4 C5 C6 0.7(4)
C4 C5 C6 C1 -0.4(4)
C4 C5 C6 N7 -178.1(3)
C5 C6 N7 C8 179.6(2)
C5 C6 N7 C9 -0.8(4)
C6 C1 C2 C3 0.8(4)
C6 N7 C8 S1 -1.1(3)
C6 N7 C8 C11 180.0(2)
C6 N7 C9 C10 -80.1(3)
N7 C8 C11 C12 174.7(2)
C8 S1 C1 C2 -178.3(3)
C8 S1 C1 C6 0.9(2)
C8 N7 C9 C10 99.5(3)
C8 C11 C12 C13 -177.4(2)
C9 N7 C8 S1 179.32(18)
C9 N7 C8 C11 0.4(4)
C11 C12 C13 C14 0.8(4)
C11 C12 C13 C18 178.4(3)
C12 C13 C14 C15 178.2(2)
C12 C13 C18 C17 -176.9(3)
C13 C14 C15 C16 -1.9(4)
C14 C13 C18 C17 0.9(4)
C14 C15 C16 C17 1.6(4)
C14 C15 C16 C20 -178.0(2)
C15 C16 C17 C18 -0.2(4)
C15 C16 C20 C21 -70.2(3)
C15 C16 C20 C30 111.7(3)
C16 C17 C18 C13 -1.1(5)
C16 C20 C21 C22 149.1(3)
C16 C20 C21 C26 -28.8(4)
C16 C20 C30 C31 -7.7(4)
C16 C20 C30 C41 173.1(2)
C17 C16 C20 C21 110.2(3)
C17 C16 C20 C30 -67.9(3)
C18 C13 C14 C15 0.6(4)
C20 C16 C17 C18 179.4(3)
C20 C21 C22 C23 179.5(3)
C20 C21 C26 C25 -179.0(3)
C20 C30 C31 C32 -62.6(4)
C20 C30 C31 C36 118.1(3)
C20 C30 C41 C42 118.4(3)
C20 C30 C41 C46 -60.6(4)
C21 C20 C30 C31 174.4(2)
C21 C20 C30 C41 -4.7(4)
C21 C22 C23 C24 1.1(5)
C22 C21 C26 C25 2.9(5)
C22 C23 C24 C25 0.0(6)
C23 C24 C25 C26 0.5(6)
C24 C25 C26 C21 -2.0(5)
C26 C21 C22 C23 -2.4(5)
C30 C20 C21 C22 -33.0(4)
C30 C20 C21 C26 149.1(3)
C30 C31 C32 C33 179.9(2)
C30 C31 C36 C35 -178.2(3)
C30 C41 C42 C43 -175.9(3)
C30 C41 C46 C45 177.9(3)
C31 C30 C41 C42 -60.7(4)
C31 C30 C41 C46 120.2(3)
C31 C32 C33 C34 -1.7(4)
C32 C31 C36 C35 2.5(4)
C32 C33 C34 C35 2.4(5)
C33 C34 C35 C36 -0.6(5)
C34 C35 C36 C31 -1.8(5)
C36 C31 C32 C33 -0.7(4)
C41 C30 C31 C32 116.6(3)
C41 C30 C31 C36 -62.7(3)
C41 C42 C43 C44 -2.3(6)
C42 C41 C46 C45 -1.2(5)
C42 C43 C44 C45 -0.6(6)
C43 C44 C45 C46 2.5(6)
C44 C45 C46 C41 -1.6(6)
C46 C41 C42 C43 3.1(5)
S2 C51 C52 C53 178.6(2)
S2 C51 C56 C55 -178.7(2)
S2 C51 C56 N57 -0.9(3)
S2 C58 C61 C62 -0.1(4)
C51 S2 C58 N57 0.7(2)
C51 S2 C58 C61 177.7(2)
C51 C52 C53 C54 -0.2(5)
C51 C56 N57 C58 1.5(3)
C51 C56 N57 C59 -179.7(2)
C52 C51 C56 C55 -0.4(4)
C52 C51 C56 N57 177.4(3)
C52 C53 C54 C55 -0.5(5)
C53 C54 C55 C56 0.8(5)
C54 C55 C56 C51 -0.3(4)
C54 C55 C56 N57 -177.7(3)
C55 C56 N57 C58 179.1(3)
C55 C56 N57 C59 -2.1(4)
C56 C51 C52 C53 0.7(4)
C56 N57 C58 S2 -1.4(3)
C56 N57 C58 C61 -178.3(2)
C56 N57 C59 C60 -80.9(3)
N57 C58 C61 C62 176.6(2)
C58 S2 C51 C52 -178.0(3)
C58 S2 C51 C56 0.2(2)
C58 N57 C59 C60 97.8(3)
C58 C61 C62 C63 -175.6(2)
C59 N57 C58 S2 179.89(19)
C59 N57 C58 C61 2.9(4)
C61 C62 C63 C64 8.4(4)
C61 C62 C63 C68 -172.0(3)
C62 C63 C64 C65 178.0(2)
C62 C63 C68 C67 -180.0(2)
C63 C64 C65 C66 1.1(4)
C64 C63 C68 C67 -0.4(4)
C64 C65 C66 C67 1.4(4)
C64 C65 C66 C70 179.9(2)
C65 C66 C67 C68 -3.4(4)
C65 C66 C70 C71 -124.3(3)
C65 C66 C70 C80 54.0(4)
C66 C67 C68 C63 2.9(4)
C66 C70 C71 C72 43.1(4)
C66 C70 C71 C76 -135.0(3)
C66 C70 C80 C81 -172.5(3)
C66 C70 C80 C91 8.4(4)
C67 C66 C70 C71 54.2(3)
C67 C66 C70 C80 -127.5(3)
C68 C63 C64 C65 -1.6(4)
C70 C66 C67 C68 178.1(2)
C70 C71 C72 C73 179.8(3)
C70 C71 C76 C75 179.2(3)
C70 C80 C81 C82 53.8(5)
C70 C80 C81 C86 -128.0(3)
C70 C80 C91 C92 -127.3(3)
C70 C80 C91 C96 53.2(4)
C71 C70 C80 C81 5.6(4)
C71 C70 C80 C91 -173.5(2)
C71 C72 C73 C74 1.9(5)
C72 C71 C76 C75 1.0(5)
C72 C73 C74 C75 -0.6(6)
C73 C74 C75 C76 -0.4(6)
C74 C75 C76 C71 0.2(6)
C76 C71 C72 C73 -2.0(5)
C80 C70 C71 C72 -135.1(3)
C80 C70 C71 C76 46.8(4)
C80 C81 C82 C83 180.0(4)
C80 C81 C86 C85 177.8(3)
C80 C91 C92 C93 177.7(3)
C80 C91 C96 C95 -179.2(2)
C81 C80 C91 C92 53.6(3)
C81 C80 C91 C96 -125.9(3)
C81 C82 C83 C84 0.6(8)
C82 C81 C86 C85 -4.0(5)
C82 C83 C84 C85 -0.9(9)
C83 C84 C85 C86 -1.1(8)
C84 C85 C86 C81 3.6(6)
C86 C81 C82 C83 1.8(6)
C91 C80 C81 C82 -127.1(3)
C91 C80 C81 C86 51.1(4)
C91 C92 C93 C94 2.2(5)
C92 C91 C96 C95 1.2(4)
C92 C93 C94 C95 -0.2(5)
C93 C94 C95 C96 -1.3(4)
C94 C95 C96 C91 0.7(4)
C96 C91 C92 C93 -2.7(4)
C1S O2S C3S C4S 178.2(5)
C3S O2S C1S O1S -2.4(7)
C3S O2S C1S C2S 179.2(5)
C11S O12S C13S C14S 164.1(11)
C13S O12S C11S O11S 5.8(19)
C13S O12S C11S C12S -175.9(10)
C21S O22S C23S C24S -173.7(9)
C23S O22S C21S O21S -4.1(15)
C23S O22S C21S C22S -172.8(8)
F12 P2 F11 P3 -77(6)
F12A P3 F11 P2 -83(7)
F13 P2 F11 P3 41(2)
F13A P3 F11 P2 87(2)
F14 P2 F11 P3 130(2)
F14A P3 F11 P2 178(2)
F15 P2 F11 P3 -139(2)
F15A P3 F11 P2 -93(2)
F16 P2 F11 P3 -49(2)
F16A P3 F11 P2 -4(2)
